data_2001526
loop_
_publ_author_name
'Simpson, S. J.'

_publ_section_title
;(<i>tert</i>-Butyl
 isocyano-<i>C</i>)(carbonyl)(\h^5^-cyclopentadienyl)(triphenylphosphine-<i>P</i>)ruthenium(II)
 hexafluorophosphate
;
_journal_issue 7
_journal_name_full 'Acta Crystallographica Section C'
_journal_page_first 1333
_journal_page_last 1335
_journal_paper_doi 10.1107/S0108270193000733
_journal_volume 49
_journal_year 1993
_chemical_formula_sum 'C29 H29 F6 N O P2 Ru'
_chemical_formula_weight 684.5
_space_group_IT_number 2
_space_group_name_Hall '-P 1'
_space_group_name_H-M_alt 'P -1'
_symmetry_cell_setting triclinic
_symmetry_space_group_name_Hall '-P 1'
_symmetry_space_group_name_H-M 'P -1'
_atom_type_scat_source SHELXTL-Plus
_cell_angle_alpha 86.96(2)
_cell_angle_beta 76.70(2)
_cell_angle_gamma 78.32(2)
_cell_formula_units_Z 2
_cell_length_a 10.574(3)
_cell_length_b 11.037(3)
_cell_length_c 13.580(4)
_cell_measurement_reflns_used 24
_cell_measurement_temperature 294.0(10)
_cell_measurement_theta_max 13.7
_cell_measurement_theta_min 6.2
_cell_volume 1510.4(8)
_diffrn_measurement_device 'Nicolet R3m/V'
_diffrn_measurement_method \q-2\q
_diffrn_radiation_type MoK\a
_diffrn_radiation_wavelength 0.71073
_diffrn_reflns_av_R_equivalents 0.0429
_diffrn_reflns_limit_h_max 12
_diffrn_reflns_limit_h_min 0
_diffrn_reflns_limit_k_max 13
_diffrn_reflns_limit_k_min -12
_diffrn_reflns_limit_l_max 16
_diffrn_reflns_limit_l_min -15
_diffrn_reflns_number 5601
_diffrn_reflns_theta_max 25
_diffrn_standards_decay_% <1
_diffrn_standards_interval_count 100
_diffrn_standards_number 3
_exptl_absorpt_coefficient_mu 0.671
_exptl_absorpt_correction_T_max 0.6600
_exptl_absorpt_correction_T_min 0.5850
_exptl_absorpt_correction_type 'empirical based on \y scans'
_exptl_crystal_colour yellow
_exptl_crystal_density_diffrn 1.505
_exptl_crystal_description block
_exptl_crystal_size_max 0.45
_exptl_crystal_size_mid 0.35
_exptl_crystal_size_min 0.30
_refine_diff_density_max 0.93
_refine_diff_density_min -0.70
_refine_ls_extinction_method none
_refine_ls_goodness_of_fit_obs 2.12
_refine_ls_hydrogen_treatment 'H atoms: riding model, fixed isotropic U'
_refine_ls_number_parameters 371
_refine_ls_number_reflns 4508
_refine_ls_R_factor_obs 0.0436
_refine_ls_shift/esd_max 0.263
_refine_ls_structure_factor_coef F
_refine_ls_weighting_details 'w = 1/[\s^2^(F)+0.0005F^2^]'
_refine_ls_weighting_scheme calc
_refine_ls_wR_factor_obs 0.0604
_reflns_number_observed 4508
_reflns_number_total 5284
_reflns_observed_criterion F>6\s(F)
_cod_data_source_file he1004.cif
_cod_data_source_block he1004_structure_1_of_1
_cod_depositor_comments
;
The following automatic conversions were performed:

'_refine_ls_weighting_scheme' value '1/[\s^2^(F)+0.0005F^2^]' was
changed to 'calc'. New tag '_refine_ls_weighting_details' was
created. The value of the new tag was set to 'w =
1/[\s^2^(F)+0.0005F^2^]'.

Automatic conversion script
Id: cif_fix_values 3143 2015-03-26 13:38:13Z robertas 
;
_cod_original_formula_sum 'C29 H29 F6 N1 O1 P2 Ru1'
_cod_database_code 2001526

loop_
_space_group_symop_id
_space_group_symop_operation_xyz
1 x,y,z
2 -x,-y,-z

loop_
_atom_site_label
_atom_site_fract_x
_atom_site_fract_y
_atom_site_fract_z
_atom_site_U_iso_or_equiv
Ru(1) .14390(10) .35820(10) .18730(10) .0370(10)
C(1) .2270(5) .5272(4) .1329(4) .064(2)
C(2) .1119(6) .5327(4) .0977(4) .063(2)
C(3) .0040(5) .5370(4) .1832(5) .069(2)
C(4) .0561(6) .5347(4) .2705(4) .069(2)
C(5) .1929(5) .5280(4) .2400(5) .065(2)
C(8) .0941(5) .2624(5) .0955(4) .054(2)
O(1) .0603(5) .2108(4) .0406(3) .092(2)
P(1) .07750(10) .22650(10) .32030(10) .0360(10)
C(11) -.0866(4) .2771(4) .4021(3) .0410(10)
C(12) -.1894(4) .3420(4) .3598(4) .053(2)
C(13) -.3171(5) .3729(5) .4197(5) .065(2)
C(14) -.3424(5) .3405(5) .5220(4) .066(2)
C(15) -.2426(5) .2774(5) .5632(4) .060(2)
C(16) -.1143(5) .2448(4) .5060(3) .052(2)
C(21) .0706(4) .0739(4) .2777(3) .0420(10)
C(22) -.0477(5) .0334(5) .2944(4) .064(2)
C(23) -.0529(6) -.0774(5) .2523(6) .090(3)
C(24) .0602(7) -.1465(5) .1935(5) .080(3)
C(25) .1760(7) -.1132(5) .1830(4) .078(2)
C(26) .1856(5) .0009(4) .2220(4) .060(2)
C(31) .1859(4) .1956(4) .4095(3) .0420(10)
C(32) .2354(5) .0792(5) .4420(4) .059(2)
C(33) .3168(6) .0641(6) .5104(4) .071(2)
C(34) .3457(6) .1625(6) .5492(4) .077(3)
C(35) .2968(6) .2793(6) .5205(4) .073(2)
C(36) .2192(5) .2963(5) .4501(4) .062(2)
N(1) .4324(4) .2085(4) .1582(3) .0550(10)
C(6) .3233(4) .2579(4) .1681(3) .046(2)
C(7) .5710(4) .1520(5) .1537(4) .061(2)
C(71) .6528(7) .2457(7) .1069(8) .121(4)
C(72) .6068(8) .0431(7) .0806(9) .126(5)
C(73) .5833(8) .1195(14) .2605(7) .183(7)
P(2) .40710(10) .35000(10) -.17550(10) .0700(10)
F(1) .3491(4) .3612(4) -.2702(2) .163(3)
F(2) .3039(3) .4634(3) -.1302(3) .140(3)
F(3) .3116(3) .2653(3) -.1259(3) .246(5)
F(4) .5102(3) .2368(3) -.2213(3) .198(3)
F(5) .5026(3) .4349(3) -.2255(3) .177(4)
F(6) .4651(4) .3391(5) -.0812(2) .333(8)
H(1) .3144 .5243 .0916 .080
H(2) .1069 .5332 .0280 .080
H(3) -.0870 .5412 .1817 .080
H(4) .0065 .5377 .3393 .080
H(5) .2536 .5231 .2835 .080
H(12) -.1718 .3649 .2895 .080
H(13) -.3878 .4169 .3904 .080
H(14) -.4305 .3628 .5630 .080
H(15) -.2611 .2544 .6334 .080
H(16) -.0446 .2007 .5352 .080
H(22) -.1265 .0807 .3357 .080
H(23) -.1355 -.1049 .2625 .080
H(24) .0552 -.2196 .1605 .080
H(25) .2551 -.1672 .1485 .080
H(26) .2691 .0269 .2105 .080
H(32) .2130 .0084 .4171 .080
H(33) .3536 -.0177 .5304 .080
H(34) .4011 .1505 .5972 .080
H(35) .3158 .3497 .5489 .080
H(36) .1872 .3785 .4281 .080
H(711) .7460 .2182 .1028 .120
H(712) .6171 .3069 .1589 .120
H(713) .6391 .2810 .0432 .120
H(721) .6954 .0031 .0495 .120
H(722) .5551 .0612 .0301 .120
H(723) .5676 -.0105 .1313 .120
H(731) .6744 .0856 .2604 .120
H(732) .5335 .0544 .2720 .120
H(733) .5480 .1797 .3133 .120

loop_
_geom_angle_atom_site_label_1
_geom_angle_atom_site_label_2
_geom_angle_atom_site_label_3
_geom_angle
_geom_angle_publ_flag
C(6) Ru(1) P(1) 88.10(10) yes
P(1) Ru(1) C(8) 90.80(10) yes
C(6) N(1) C(7) 174.8(5) yes
C(6) Ru(1) C(8) 93.3(2) yes
Ru(1) C(6) N(1) 173.9(4) yes
Ru(1) C(8) O(1) 176.6(4) yes
C(1) Ru(1) C(2) 36.4(2) no
C(2) Ru(1) C(3) 37.3(2) no
C(2) Ru(1) C(4) 61.6(2) no
C(1) Ru(1) C(5) 36.9(2) no
C(3) Ru(1) C(5) 61.6(2) no
C(1) Ru(1) C(8) 120.3(2) no
C(3) Ru(1) C(8) 101.3(2) no
C(5) Ru(1) C(8) 155.1(2) no
C(2) Ru(1) P(1) 152.30(10) no
C(4) Ru(1) P(1) 96.80(10) no
C(2) Ru(1) C(6) 118.8(2) no
C(4) Ru(1) C(6) 129.9(2) no
Ru(1) C(1) C(2) 71.5(3) no
C(2) C(1) C(5) 108.4(5) no
Ru(1) C(2) C(3) 70.9(3) no
Ru(1) C(3) C(2) 71.8(3) no
C(2) C(3) C(4) 107.2(5) no
Ru(1) C(4) C(5) 72.1(3) no
Ru(1) C(5) C(1) 71.7(3) no
C(1) C(5) C(4) 107.8(6) no
Ru(1) P(1) C(11) 116.70(10) no
C(11) P(1) C(21) 103.4(2) no
C(11) P(1) C(31) 103.2(2) no
P(1) C(11) C(12) 119.3(3) no
C(12) C(11) C(16) 119.1(4) no
C(12) C(13) C(14) 120.2(5) no
C(14) C(15) C(16) 121.0(5) no
P(1) C(21) C(22) 121.1(3) no
C(22) C(21) C(26) 119.6(4) no
C(22) C(23) C(24) 120.1(6) no
C(24) C(25) C(26) 121.2(5) no
P(1) C(31) C(32) 124.2(4) no
C(32) C(31) C(36) 117.2(5) no
C(32) C(33) C(34) 121.1(5) no
C(34) C(35) C(36) 119.4(6) no
N(1) C(7) C(71) 107.2(5) no
C(71) C(7) C(72) 107.2(6) no
C(71) C(7) C(73) 112.2(8) no
F(1) P(2) F(2) 89.9(2) no
F(2) P(2) F(3) 90.0(2) no
F(2) P(2) F(4) 179.8(3) no
F(1) P(2) F(5) 89.9(2) no
F(3) P(2) F(5) 180.0(6) no
F(1) P(2) F(6) 180.0(3) no
F(3) P(2) F(6) 90.1(3) no
F(5) P(2) F(6) 90.0(3) no
C(1) Ru(1) C(3) 61.5(2) no
C(1) Ru(1) C(4) 61.2(2) no
C(3) Ru(1) C(4) 37.1(2) no
C(2) Ru(1) C(5) 61.4(2) no
C(4) Ru(1) C(5) 36.5(2) no
C(2) Ru(1) C(8) 93.9(2) no
C(4) Ru(1) C(8) 136.1(2) no
C(1) Ru(1) P(1) 148.9(2) no
C(3) Ru(1) P(1) 115.00(10) no
C(5) Ru(1) P(1) 112.50(10) no
C(1) Ru(1) C(6) 90.6(2) no
C(3) Ru(1) C(6) 152.1(2) no
C(5) Ru(1) C(6) 96.0(2) no
Ru(1) C(1) C(5) 71.4(3) no
Ru(1) C(2) C(1) 72.1(3) no
C(1) C(2) C(3) 108.0(5) no
Ru(1) C(3) C(4) 71.6(3) no
Ru(1) C(4) C(3) 71.3(3) no
C(3) C(4) C(5) 108.6(5) no
Ru(1) C(5) C(4) 71.3(3) no
Ru(1) P(1) C(21) 112.90(10) no
Ru(1) P(1) C(31) 114.30(10) no
C(21) P(1) C(31) 105.1(2) no
P(1) C(11) C(16) 121.5(3) no
C(11) C(12) C(13) 119.9(4) no
C(13) C(14) C(15) 120.0(4) no
C(11) C(16) C(15) 119.9(4) no
P(1) C(21) C(26) 119.2(4) no
C(21) C(22) C(23) 120.0(4) no
C(23) C(24) C(25) 120.4(6) no
C(21) C(26) C(25) 118.3(5) no
P(1) C(31) C(36) 118.7(3) no
C(31) C(32) C(33) 120.4(5) no
C(33) C(34) C(35) 120.4(6) no
C(31) C(36) C(35) 121.5(5) no
N(1) C(7) C(72) 107.1(5) no
N(1) C(7) C(73) 107.0(4) no
C(72) C(7) C(73) 115.6(8) no
F(1) P(2) F(3) 90.0(2) no
F(1) P(2) F(4) 89.9(2) no
F(3) P(2) F(4) 90.1(2) no
F(2) P(2) F(5) 90.0(2) no
F(4) P(2) F(5) 89.9(2) no
F(2) P(2) F(6) 90.1(2) no
F(4) P(2) F(6) 90.1(2) no

loop_
_geom_bond_atom_site_label_1
_geom_bond_atom_site_label_2
_geom_bond_distance
_geom_bond_publ_flag
Ru(1) C(1) 2.240(5) yes
Ru(1) C(3) 2.221(4) yes
Ru(1) C(5) 2.236(6) yes
Ru(1) P(1) 2.3280(10) yes
N(1) C(6) 1.152(5) yes
Ru(1) C(2) 2.232(5) yes
Ru(1) C(4) 2.225(5) yes
Ru(1) C(6) 1.961(4) yes
Ru(1) C(8) 1.901(6) yes
C(8) O(1) 1.121(8) yes
C(1) C(2) 1.396(9) no
C(2) C(3) 1.423(7) no
C(4) C(5) 1.398(8) no
P(1) C(11) 1.829(4) no
P(1) C(31) 1.825(5) no
C(11) C(16) 1.402(6) no
C(13) C(14) 1.395(8) no
C(15) C(16) 1.391(6) no
C(21) C(26) 1.394(6) no
C(23) C(24) 1.380(8) no
C(25) C(26) 1.424(8) no
C(31) C(36) 1.405(8) no
C(33) C(34) 1.349(10) no
C(35) C(36) 1.380(9) no
N(1) C(7) 1.460(6) no
C(7) C(72) 1.532(11) no
P(2) F(1) 1.536(4) no
P(2) F(3) 1.533(4) no
P(2) F(5) 1.536(4) no
C(1) C(5) 1.415(8) no
C(3) C(4) 1.414(10) no
P(1) C(21) 1.830(4) no
C(11) C(12) 1.397(6) no
C(12) C(13) 1.392(6) no
C(14) C(15) 1.358(8) no
C(21) C(22) 1.378(7) no
C(22) C(23) 1.394(9) no
C(24) C(25) 1.323(11) no
C(31) C(32) 1.376(6) no
C(32) C(33) 1.388(9) no
C(34) C(35) 1.360(9) no
C(7) C(71) 1.503(10) no
C(7) C(73) 1.504(12) no
P(2) F(2) 1.535(3) no
P(2) F(4) 1.535(3) no
P(2) F(6) 1.532(4) no
